data_7215369
loop_
_publ_author_name
'Hao, Yongjing'
'Wu, Biao'
'Li, Shaoguang'
'Liu, Bin'
'Jia, Chuandong'
'Huang, Xiaojuan'
'Yang, Xiao-Juan'

_publ_section_title
;
 One-dimensional coordination polymers of a flexible bis(pyridylurea)
 ligand
;
_journal_issue 20
_journal_name_full CrystEngComm
_journal_page_first 6285
_journal_paper_doi 10.1039/c1ce05662j
_journal_volume 13
_journal_year 2011
_chemical_formula_sum 'C20 H31.2 Cu2 N6 O11.6'
_chemical_formula_weight 668.39
_chemical_name_systematic
;
?
;
_space_group_IT_number 2
_symmetry_cell_setting triclinic
_symmetry_space_group_name_Hall '-P 1'
_symmetry_space_group_name_H-M 'P -1'
_atom_sites_solution_hydrogens geom
_atom_sites_solution_primary direct
_atom_sites_solution_secondary difmap
_audit_creation_method SHELXL-97
_cell_angle_alpha 99.7760(10)
_cell_angle_beta 102.1300(10)
_cell_angle_gamma 110.143(2)
_cell_formula_units_Z 2
_cell_length_a 10.0028(11)
_cell_length_b 11.9202(13)
_cell_length_c 14.3524(16)
_cell_measurement_temperature 293(2)
_cell_volume 1515.1(3)
_computing_cell_refinement 'Bruker SMART'
_computing_data_collection 'Bruker SMART APEX II'
_computing_data_reduction 'Bruker SAINT'
_computing_structure_refinement 'SHELXL-97 (Sheldrick, 1997)'
_computing_structure_solution 'SHELXS-97 (Sheldrick, 1990)'
_diffrn_ambient_temperature 293(2)
_diffrn_measured_fraction_theta_full 0.980
_diffrn_measured_fraction_theta_max 0.980
_diffrn_radiation_monochromator graphite
_diffrn_radiation_source 'fine-focus sealed tube'
_diffrn_radiation_type MoK\a
_diffrn_radiation_wavelength 0.71073
_diffrn_reflns_av_R_equivalents 0.0298
_diffrn_reflns_av_sigmaI/netI 0.0512
_diffrn_reflns_limit_h_max 11
_diffrn_reflns_limit_h_min -11
_diffrn_reflns_limit_k_max 13
_diffrn_reflns_limit_k_min -14
_diffrn_reflns_limit_l_max 17
_diffrn_reflns_limit_l_min -17
_diffrn_reflns_number 10050
_diffrn_reflns_theta_full 25.00
_diffrn_reflns_theta_max 25.00
_diffrn_reflns_theta_min 1.50
_exptl_absorpt_coefficient_mu 1.466
_exptl_absorpt_correction_T_max 0.8673
_exptl_absorpt_correction_T_min 0.7581
_exptl_absorpt_correction_type multi-scan
_exptl_absorpt_process_details SADABS
_exptl_crystal_colour blue
_exptl_crystal_density_diffrn 1.465
_exptl_crystal_density_method 'not measured'
_exptl_crystal_description stick
_exptl_crystal_F_000 688
_exptl_crystal_size_max 0.20
_exptl_crystal_size_mid 0.10
_exptl_crystal_size_min 0.10
_platon_squeeze_details
;
;
_refine_diff_density_max 0.640
_refine_diff_density_min -0.312
_refine_diff_density_rms 0.069
_refine_ls_extinction_method none
_refine_ls_goodness_of_fit_ref 1.094
_refine_ls_hydrogen_treatment mixed
_refine_ls_matrix_type full
_refine_ls_number_parameters 371
_refine_ls_number_reflns 5227
_refine_ls_number_restraints 8
_refine_ls_restrained_S_all 1.094
_refine_ls_R_factor_all 0.0644
_refine_ls_R_factor_gt 0.0408
_refine_ls_shift/su_max 0.000
_refine_ls_shift/su_mean 0.000
_refine_ls_structure_factor_coef Fsqd
_refine_ls_weighting_details 'calc w=1/[\s^2^(Fo^2^)+(0.0579P)^2^+0.0200P] where P=(Fo^2^+2Fc^2^)/3'
_refine_ls_weighting_scheme calc
_refine_ls_wR_factor_gt 0.1041
_refine_ls_wR_factor_ref 0.1152
_reflns_number_gt 3875
_reflns_number_total 5227
_reflns_threshold_expression >2sigma(I)
_cod_data_source_file c1ce05662j.txt
_cod_data_source_block CuAcL
_cod_depositor_comments
;
The following automatic conversions were performed:

'_symmetry_cell_setting' value 'Triclinic' changed to 'triclinic'
according to
/usr/data/users/saulius/automatic-downloads/retrospective/RSC/lib/dictionaries/cif_core.dic
dictionary named 'cif_core.dic' version 2.4.2 from
2011-04-26.

'_exptl_absorpt_correction_type' value 'Multi-scan'
changed to 'multi-scan' according to
/usr/data/users/saulius/automatic-downloads/retrospective/RSC/lib/dictionaries/cif_core.dic
dictionary named 'cif_core.dic' version 2.4.2 from 2011-04-26.

Automatic conversion script
Id: cif_fix_values 2281 2013-09-26 08:29:07Z andrius 
;
_cod_original_sg_symbol_H-M P-1
_cod_original_formula_sum 'C20 H31.20 Cu2 N6 O11.60'
_cod_database_code 7215369

loop_
_symmetry_equiv_pos_as_xyz
'x, y, z'
'-x, -y, -z'

loop_
_atom_site_label
_atom_site_type_symbol
_atom_site_fract_x
_atom_site_fract_y
_atom_site_fract_z
_atom_site_U_iso_or_equiv
_atom_site_adp_type
_atom_site_occupancy
_atom_site_symmetry_multiplicity
_atom_site_calc_flag
_atom_site_refinement_flags
Cu1 Cu 0.47180(5) 0.41687(4) 0.40164(3) 0.03548(15) Uani 1 1 d .
Cu2 Cu 0.58183(5) 0.69100(4) 0.40371(3) 0.03526(15) Uani 1 1 d D
O1 O 1.1094(3) 0.9190(3) 0.1554(2) 0.0506(7) Uani 1 1 d .
O2 O 1.1824(4) 0.8652(3) -0.1182(2) 0.0632(9) Uani 1 1 d .
O3 O 0.7221(3) 0.6047(2) 0.4285(2) 0.0419(7) Uani 1 1 d .
O4 O 0.7738(3) 0.7264(3) 0.5763(2) 0.0517(8) Uani 1 1 d .
O5 O 0.4706(3) 0.7981(2) 0.4065(2) 0.0464(7) Uani 1 1 d .
O6 O 0.2516(3) 0.6545(3) 0.3985(3) 0.0707(10) Uani 1 1 d .
O7 O 0.3494(3) 0.3914(2) 0.26910(19) 0.0486(7) Uani 1 1 d .
O8 O 0.4567(3) 0.5771(3) 0.2463(2) 0.0555(8) Uani 1 1 d .
O9 O 0.4518(3) 0.5705(2) 0.45774(18) 0.0319(6) Uani 1 1 d D
O10 O 0.2029(6) 0.7604(5) 0.0456(3) 0.1114(16) Uani 1 1 d D
O11 O 0.4782(4) 0.7660(3) 0.1410(3) 0.0834(11) Uani 1 1 d D
N1 N 0.7339(4) 0.8088(3) 0.3598(2) 0.0397(8) Uani 1 1 d .
N2 N 1.0709(4) 1.0483(3) 0.2736(2) 0.0417(8) Uani 1 1 d .
H2A H 1.1061 1.1241 0.3077 0.050 Uiso 1 1 calc R
N3 N 1.2132(4) 1.1249(3) 0.1751(2) 0.0446(8) Uani 1 1 d .
H3A H 1.2182 1.1965 0.2034 0.054 Uiso 1 1 calc R
N4 N 1.2823(4) 1.0747(3) -0.0715(2) 0.0489(9) Uani 1 1 d .
H4A H 1.3445 1.1410 -0.0789 0.059 Uiso 1 1 calc R
N5 N 1.3491(4) 0.9750(3) -0.1906(2) 0.0467(9) Uani 1 1 d .
H5A H 1.3935 1.0483 -0.1963 0.056 Uiso 1 1 calc R
N6 N 1.4489(4) 0.7050(3) -0.3521(2) 0.0403(8) Uani 1 1 d .
C1 C 0.7979(5) 0.9307(4) 0.4014(3) 0.0456(10) Uani 1 1 d .
H2 H 0.7643 0.9635 0.4509 0.055 Uiso 1 1 calc R
C2 C 0.9099(5) 1.0094(4) 0.3750(3) 0.0453(10) Uani 1 1 d .
H3 H 0.9515 1.0935 0.4072 0.054 Uiso 1 1 calc R
C3 C 0.9627(4) 0.9657(3) 0.3004(3) 0.0348(9) Uani 1 1 d .
C4 C 0.8970(5) 0.8392(4) 0.2572(3) 0.0455(10) Uani 1 1 d .
H4 H 0.9281 0.8037 0.2075 0.055 Uiso 1 1 calc R
C5 C 0.7855(5) 0.7673(4) 0.2889(3) 0.0482(11) Uani 1 1 d .
H5 H 0.7423 0.6827 0.2585 0.058 Uiso 1 1 calc R
C6 C 1.1303(4) 1.0237(4) 0.1979(3) 0.0379(9) Uani 1 1 d .
C7 C 1.2942(4) 1.1147(4) 0.1034(3) 0.0455(10) Uani 1 1 d .
H7A H 1.3312 1.0502 0.1097 0.055 Uiso 1 1 calc R
H7B H 1.3793 1.1921 0.1174 0.055 Uiso 1 1 calc R
C8 C 1.1989(5) 1.0849(4) -0.0011(3) 0.0499(11) Uani 1 1 d .
H8A H 1.1137 1.0074 -0.0155 0.060 Uiso 1 1 calc R
H8B H 1.1622 1.1494 -0.0079 0.060 Uiso 1 1 calc R
C9 C 1.2645(5) 0.9648(4) -0.1249(3) 0.0436(10) Uani 1 1 d .
C10 C 1.3704(4) 0.8801(4) -0.2481(3) 0.0379(9) Uani 1 1 d .
C11 C 1.4631(5) 0.9114(4) -0.3079(3) 0.0444(10) Uani 1 1 d .
H11 H 1.4996 0.9918 -0.3144 0.053 Uiso 1 1 calc R
C12 C 1.5001(5) 0.8233(4) -0.3567(3) 0.0450(10) Uani 1 1 d .
H12 H 1.5639 0.8463 -0.3951 0.054 Uiso 1 1 calc R
C13 C 1.3533(5) 0.6737(4) -0.2996(3) 0.0504(11) Uani 1 1 d .
H13 H 1.3138 0.5914 -0.2977 0.060 Uiso 1 1 calc R
C14 C 1.3095(5) 0.7565(4) -0.2477(3) 0.0465(10) Uani 1 1 d .
H14 H 1.2408 0.7301 -0.2132 0.056 Uiso 1 1 calc R
C15 C 0.8016(5) 0.6532(4) 0.5182(3) 0.0436(10) Uani 1 1 d .
C16 C 0.9305(5) 0.6212(5) 0.5516(4) 0.0795(17) Uani 1 1 d .
H16A H 0.9872 0.6297 0.5049 0.119 Uiso 1 1 calc R
H16B H 0.8961 0.5372 0.5563 0.119 Uiso 1 1 calc R
H16C H 0.9922 0.6757 0.6151 0.119 Uiso 1 1 calc R
C17 C 0.3316(5) 0.7593(4) 0.3991(3) 0.0491(11) Uani 1 1 d .
C18 C 0.2655(6) 0.8550(5) 0.3939(4) 0.0815(17) Uani 1 1 d .
H18A H 0.2432 0.8627 0.3275 0.122 Uiso 1 1 calc R
H18B H 0.3355 0.9334 0.4376 0.122 Uiso 1 1 calc R
H18C H 0.1758 0.8299 0.4134 0.122 Uiso 1 1 calc R
C19 C 0.3579(5) 0.4734(4) 0.2217(3) 0.0519(11) Uani 1 1 d .
C20 C 0.2326(8) 0.4371(6) 0.1295(4) 0.121(3) Uani 1 1 d .
H20A H 0.1856 0.4949 0.1339 0.181 Uiso 1 1 calc R
H20B H 0.1612 0.3555 0.1221 0.181 Uiso 1 1 calc R
H20C H 0.2708 0.4375 0.0735 0.181 Uiso 1 1 calc R
H11A H 0.462(5) 0.702(3) 0.165(3) 0.080 Uiso 1 1 d D
H11B H 0.387(3) 0.743(4) 0.105(3) 0.080 Uiso 1 1 d D
H10A H 0.186(6) 0.793(4) -0.008(2) 0.080 Uiso 1 1 d D
H10B H 0.189(6) 0.690(3) 0.006(3) 0.080 Uiso 1 1 d D
H21 H 0.366(2) 0.573(3) 0.446(3) 0.066(15) Uiso 1 1 d D

loop_
_atom_site_aniso_label
_atom_site_aniso_U_11
_atom_site_aniso_U_22
_atom_site_aniso_U_33
_atom_site_aniso_U_23
_atom_site_aniso_U_13
_atom_site_aniso_U_12
Cu1 0.0452(3) 0.0260(3) 0.0380(3) 0.0074(2) 0.0153(2) 0.0160(2)
Cu2 0.0400(3) 0.0263(3) 0.0443(3) 0.0134(2) 0.0195(2) 0.0124(2)
O1 0.061(2) 0.0342(17) 0.0562(17) 0.0094(14) 0.0307(15) 0.0119(15)
O2 0.075(2) 0.051(2) 0.073(2) 0.0158(17) 0.0448(19) 0.0226(19)
O3 0.0473(17) 0.0335(15) 0.0510(17) 0.0133(13) 0.0224(15) 0.0175(14)
O4 0.0460(18) 0.0425(18) 0.0545(17) 0.0011(14) 0.0126(15) 0.0098(15)
O5 0.0511(19) 0.0370(16) 0.0665(19) 0.0236(14) 0.0296(15) 0.0235(15)
O6 0.0432(19) 0.049(2) 0.128(3) 0.041(2) 0.025(2) 0.0201(17)
O7 0.061(2) 0.0307(16) 0.0451(16) 0.0090(13) 0.0062(14) 0.0136(15)
O8 0.066(2) 0.0393(18) 0.0440(16) 0.0119(14) 0.0108(15) 0.0024(17)
O9 0.0325(15) 0.0237(13) 0.0403(14) 0.0094(11) 0.0133(12) 0.0101(12)
O10 0.160(4) 0.126(4) 0.092(3) 0.043(3) 0.045(3) 0.097(4)
O11 0.089(3) 0.063(2) 0.092(3) 0.043(2) 0.020(2) 0.016(2)
N1 0.045(2) 0.0314(18) 0.0447(18) 0.0139(15) 0.0189(16) 0.0123(16)
N2 0.045(2) 0.0298(18) 0.0445(18) 0.0037(15) 0.0220(16) 0.0053(16)
N3 0.051(2) 0.036(2) 0.0406(18) 0.0046(15) 0.0216(17) 0.0068(17)
N4 0.065(2) 0.043(2) 0.048(2) 0.0117(16) 0.0305(19) 0.0247(19)
N5 0.065(2) 0.042(2) 0.0462(19) 0.0155(16) 0.0302(18) 0.0266(19)
N6 0.049(2) 0.038(2) 0.0406(18) 0.0084(15) 0.0195(16) 0.0225(17)
C1 0.053(3) 0.034(2) 0.050(2) 0.0076(19) 0.029(2) 0.012(2)
C2 0.053(3) 0.028(2) 0.048(2) 0.0024(18) 0.022(2) 0.007(2)
C3 0.034(2) 0.035(2) 0.035(2) 0.0111(17) 0.0114(17) 0.0120(18)
C4 0.051(3) 0.038(2) 0.051(2) 0.0092(19) 0.030(2) 0.013(2)
C5 0.055(3) 0.030(2) 0.056(3) 0.0068(19) 0.023(2) 0.011(2)
C6 0.035(2) 0.038(2) 0.035(2) 0.0063(18) 0.0084(18) 0.0098(19)
C7 0.040(2) 0.050(3) 0.040(2) 0.0093(19) 0.0150(19) 0.011(2)
C8 0.055(3) 0.055(3) 0.045(2) 0.010(2) 0.023(2) 0.025(2)
C9 0.052(3) 0.047(3) 0.039(2) 0.012(2) 0.018(2) 0.024(2)
C10 0.045(2) 0.037(2) 0.037(2) 0.0089(17) 0.0126(19) 0.022(2)
C11 0.065(3) 0.032(2) 0.045(2) 0.0110(18) 0.025(2) 0.023(2)
C12 0.059(3) 0.040(2) 0.044(2) 0.0129(19) 0.024(2) 0.022(2)
C13 0.057(3) 0.034(2) 0.061(3) 0.007(2) 0.026(2) 0.016(2)
C14 0.047(3) 0.045(3) 0.049(2) 0.010(2) 0.023(2) 0.016(2)
C15 0.039(2) 0.028(2) 0.065(3) 0.019(2) 0.022(2) 0.0076(19)
C16 0.048(3) 0.064(3) 0.127(5) 0.029(3) 0.013(3) 0.029(3)
C17 0.051(3) 0.047(3) 0.062(3) 0.022(2) 0.017(2) 0.029(2)
C18 0.079(4) 0.079(4) 0.122(5) 0.052(4) 0.047(4) 0.052(3)
C19 0.066(3) 0.038(3) 0.043(2) 0.009(2) 0.006(2) 0.017(3)
C20 0.128(6) 0.073(4) 0.097(5) 0.034(4) -0.048(4) 0.005(4)

loop_
_atom_type_symbol
_atom_type_description
_atom_type_scat_dispersion_real
_atom_type_scat_dispersion_imag
_atom_type_scat_source
C C 0.0033 0.0016 'International Tables Vol C Tables 4.2.6.8 and 6.1.1.4'
H H 0.0000 0.0000 'International Tables Vol C Tables 4.2.6.8 and 6.1.1.4'
N N 0.0061 0.0033 'International Tables Vol C Tables 4.2.6.8 and 6.1.1.4'
O O 0.0106 0.0060 'International Tables Vol C Tables 4.2.6.8 and 6.1.1.4'
Cu Cu 0.3201 1.2651 'International Tables Vol C Tables 4.2.6.8 and 6.1.1.4'

loop_
_geom_angle_atom_site_label_1
_geom_angle_atom_site_label_2
_geom_angle_atom_site_label_3
_geom_angle
_geom_angle_site_symmetry_1
_geom_angle_site_symmetry_3
O7 Cu1 O9 165.93(12) . 2_666
O7 Cu1 O9 94.98(10) . .
O9 Cu1 O9 81.30(10) 2_666 .
O7 Cu1 N6 91.19(12) . 2_765
O9 Cu1 N6 96.08(11) 2_666 2_765
O9 Cu1 N6 163.67(13) . 2_765
O7 Cu1 Cu1 134.10(8) . 2_666
O9 Cu1 Cu1 40.69(7) 2_666 2_666
O9 Cu1 Cu1 40.61(7) . 2_666
N6 Cu1 Cu1 134.64(9) 2_765 2_666
O5 Cu2 O9 94.47(11) . .
O5 Cu2 N1 91.30(12) . .
O9 Cu2 N1 172.66(12) . .
O5 Cu2 O3 168.15(12) . .
O9 Cu2 O3 86.35(10) . .
N1 Cu2 O3 87.07(12) . .
O5 Cu2 O8 95.45(12) . .
O9 Cu2 O8 92.39(11) . .
N1 Cu2 O8 91.57(12) . .
O3 Cu2 O8 96.32(11) . .
C15 O3 Cu2 106.6(2) . .
C17 O5 Cu2 123.9(3) . .
C19 O7 Cu1 126.0(3) . .
C19 O8 Cu2 125.4(3) . .
Cu1 O9 Cu1 98.70(10) 2_666 .
Cu1 O9 Cu2 116.14(12) 2_666 .
Cu1 O9 Cu2 102.21(11) . .
Cu1 O9 H21 110(3) 2_666 .
Cu1 O9 H21 119(3) . .
Cu2 O9 H21 110.3(18) . .
H10A O10 H10B 90(2) . .
H11A O11 H11B 96(3) . .
C5 N1 C1 115.7(4) . .
C5 N1 Cu2 120.2(3) . .
C1 N1 Cu2 123.9(3) . .
C3 N2 C6 127.2(3) . .
C3 N2 H2A 116.4 . .
C6 N2 H2A 116.4 . .
C6 N3 C7 120.7(3) . .
C6 N3 H3A 119.6 . .
C7 N3 H3A 119.6 . .
C9 N4 C8 121.4(4) . .
C9 N4 H4A 119.3 . .
C8 N4 H4A 119.3 . .
C9 N5 C10 127.3(4) . .
C9 N5 H5A 116.3 . .
C10 N5 H5A 116.3 . .
C13 N6 C12 117.0(3) . .
C13 N6 Cu1 118.5(3) . 2_765
C12 N6 Cu1 123.9(3) . 2_765
N1 C1 C2 123.2(4) . .
N1 C1 H2 118.4 . .
C2 C1 H2 118.4 . .
C1 C2 C3 120.8(4) . .
C1 C2 H3 119.6 . .
C3 C2 H3 119.6 . .
N2 C3 C4 124.8(3) . .
N2 C3 C2 118.9(3) . .
C4 C3 C2 116.2(4) . .
C5 C4 C3 118.8(4) . .
C5 C4 H4 120.6 . .
C3 C4 H4 120.6 . .
N1 C5 C4 125.2(4) . .
N1 C5 H5 117.4 . .
C4 C5 H5 117.4 . .
O1 C6 N3 122.9(4) . .
O1 C6 N2 122.7(4) . .
N3 C6 N2 114.4(3) . .
N3 C7 C8 112.3(3) . .
N3 C7 H7A 109.2 . .
C8 C7 H7A 109.2 . .
N3 C7 H7B 109.2 . .
C8 C7 H7B 109.2 . .
H7A C7 H7B 107.9 . .
N4 C8 C7 111.2(3) . .
N4 C8 H8A 109.4 . .
C7 C8 H8A 109.4 . .
N4 C8 H8B 109.4 . .
C7 C8 H8B 109.4 . .
H8A C8 H8B 108.0 . .
O2 C9 N4 124.5(4) . .
O2 C9 N5 123.0(4) . .
N4 C9 N5 112.6(4) . .
C14 C10 N5 124.4(4) . .
C14 C10 C11 117.6(3) . .
N5 C10 C11 117.9(4) . .
C12 C11 C10 119.5(4) . .
C12 C11 H11 120.2 . .
C10 C11 H11 120.2 . .
N6 C12 C11 123.3(4) . .
N6 C12 H12 118.4 . .
C11 C12 H12 118.4 . .
N6 C13 C14 123.7(4) . .
N6 C13 H13 118.1 . .
C14 C13 H13 118.1 . .
C13 C14 C10 118.6(4) . .
C13 C14 H14 120.7 . .
C10 C14 H14 120.7 . .
O4 C15 O3 121.8(4) . .
O4 C15 C16 120.4(4) . .
O3 C15 C16 117.8(4) . .
C15 C16 H16A 109.5 . .
C15 C16 H16B 109.5 . .
H16A C16 H16B 109.5 . .
C15 C16 H16C 109.5 . .
H16A C16 H16C 109.5 . .
H16B C16 H16C 109.5 . .
O6 C17 O5 125.9(4) . .
O6 C17 C18 118.9(4) . .
O5 C17 C18 115.1(4) . .
C17 C18 H18A 109.5 . .
C17 C18 H18B 109.5 . .
H18A C18 H18B 109.5 . .
C17 C18 H18C 109.5 . .
H18A C18 H18C 109.5 . .
H18B C18 H18C 109.5 . .
O8 C19 O7 125.5(4) . .
O8 C19 C20 119.1(4) . .
O7 C19 C20 115.4(4) . .
C19 C20 H20A 109.5 . .
C19 C20 H20B 109.5 . .
H20A C20 H20B 109.5 . .
C19 C20 H20C 109.5 . .
H20A C20 H20C 109.5 . .
H20B C20 H20C 109.5 . .

loop_
_geom_bond_atom_site_label_1
_geom_bond_atom_site_label_2
_geom_bond_distance
_geom_bond_site_symmetry_2
Cu1 O7 1.944(3) .
Cu1 O9 1.962(2) 2_666
Cu1 O9 1.965(2) .
Cu1 N6 1.981(3) 2_765
Cu1 Cu1 2.9795(9) 2_666
Cu2 O5 1.962(3) .
Cu2 O9 1.967(3) .
Cu2 N1 1.978(3) .
Cu2 O3 2.015(3) .
Cu2 O8 2.261(3) .
O1 C6 1.217(4) .
O2 C9 1.222(5) .
O3 C15 1.275(5) .
O4 C15 1.245(5) .
O5 C17 1.280(5) .
O6 C17 1.228(5) .
O7 C19 1.272(5) .
O8 C19 1.221(5) .
O9 Cu1 1.962(2) 2_666
O9 H21 0.851(18) .
O10 H10A 0.925(19) .
O10 H10B 0.880(19) .
O11 H11A 0.869(19) .
O11 H11B 0.864(19) .
N1 C5 1.332(5) .
N1 C1 1.335(5) .
N2 C3 1.364(5) .
N2 C6 1.379(5) .
N2 H2A 0.8600 .
N3 C6 1.345(5) .
N3 C7 1.453(5) .
N3 H3A 0.8600 .
N4 C9 1.333(5) .
N4 C8 1.454(5) .
N4 H4A 0.8600 .
N5 C9 1.386(5) .
N5 C10 1.389(5) .
N5 H5A 0.8600 .
N6 C13 1.333(5) .
N6 C12 1.343(5) .
N6 Cu1 1.981(3) 2_765
C1 C2 1.362(5) .
C1 H2 0.9300 .
C2 C3 1.391(5) .
C2 H3 0.9300 .
C3 C4 1.385(5) .
C4 C5 1.368(6) .
C4 H4 0.9300 .
C5 H5 0.9300 .
C7 C8 1.506(5) .
C7 H7A 0.9700 .
C7 H7B 0.9700 .
C8 H8A 0.9700 .
C8 H8B 0.9700 .
C10 C14 1.389(5) .
C10 C11 1.393(6) .
C11 C12 1.362(5) .
C11 H11 0.9300 .
C12 H12 0.9300 .
C13 C14 1.380(5) .
C13 H13 0.9300 .
C14 H14 0.9300 .
C15 C16 1.477(6) .
C16 H16A 0.9600 .
C16 H16B 0.9600 .
C16 H16C 0.9600 .
C17 C18 1.507(6) .
C18 H18A 0.9600 .
C18 H18B 0.9600 .
C18 H18C 0.9600 .
C19 C20 1.498(7) .
C20 H20A 0.9600 .
C20 H20B 0.9600 .
C20 H20C 0.9600 .

loop_
_geom_hbond_atom_site_label_D
_geom_hbond_atom_site_label_H
_geom_hbond_atom_site_label_A
_geom_hbond_distance_DH
_geom_hbond_distance_HA
_geom_hbond_distance_DA
_geom_hbond_angle_DHA
_geom_hbond_site_symmetry_A
N2 H2A O4 0.86 2.02 2.833(4) 158.0 2_776
N3 H3A O7 0.86 2.15 2.925(4) 148.9 1_665
N4 H4A O11 0.86 2.19 2.975(5) 150.8 2_775
N5 H5A O11 0.86 2.05 2.844(5) 153.5 2_775
O10 H10A O2 0.925(19) 1.93(2) 2.845(5) 171(5) 1_455
C13 H13 O3 0.93 2.60 3.258(5) 128.0 2_765
O11 H11A O8 0.869(19) 2.04(2) 2.892(5) 168(4) .
O11 H11B O10 0.864(19) 1.96(2) 2.779(6) 157(5) .
C4 H4 O1 0.93 2.22 2.818(5) 121.1 .
C8 H8A O2 0.97 2.43 2.793(5) 101.8 .
C14 H14 O2 0.93 2.24 2.839(5) 121.3 .

loop_
_platon_squeeze_void_nr
_platon_squeeze_void_average_x
_platon_squeeze_void_average_y
_platon_squeeze_void_average_z
_platon_squeeze_void_volume
_platon_squeeze_void_count_electrons
_platon_squeeze_void_content
1 0.497 0.500 1.000 221 12 ' '
